data_4035628
loop_
_publ_author_name
'Strotman, Neil A.'
'Ramirez, Antonio'
'Simmons, Eric M.'
'Soltani, Omid'
'Parsons, Andrew T.'
'Fan, Yu'
'Sawyer, James R.'
'Rosner, Thorsten'
'Janey, Jacob M.'
'Tran, Kristy'
'Li, Jun'
'La Cruz, Thomas E.'
'Pathirana, Charles'
'Ng, Alicia T.'
'Deerberg, Joerg'

_publ_section_title
;
 Enantioselective Synthesis of a \g-Secretase Modulator via Vinylogous
 Dynamic Kinetic Resolution.
;
_journal_issue 18
_journal_name_full 'The Journal of organic chemistry'
_journal_page_first 11133
_journal_page_last 11144
_journal_paper_doi 10.1021/acs.joc.8b01734
_journal_volume 83
_journal_year 2018
_chemical_absolute_configuration S
_chemical_formula_sum 'C24 H25 Cl F N7 O'
_chemical_formula_weight 481.96
_chemical_name_systematic
;
 (S)-7-(4-fluorophenyl)-N2-(3-methoxy-4-(3-methyl-1H-1,2,4-triazol-1-yl)phenyl)-N4-methyl-
 6,7-dihydro-5H-cyclopenta[d]pyrimidine-2,4-diamine
;
_space_group_crystal_system orthorhombic
_space_group_IT_number 19
_space_group_name_Hall 'P 2ac 2ab'
_space_group_name_H-M_alt 'P 21 21 21'
_atom_sites_solution_hydrogens geom
_audit_creation_method SHELXL-2014/7
_cell_angle_alpha 90
_cell_angle_beta 90
_cell_angle_gamma 90
_cell_formula_units_Z 4
_cell_length_a 6.7121(2)
_cell_length_b 13.5402(4)
_cell_length_c 26.5180(8)
_cell_measurement_reflns_used 9892
_cell_measurement_temperature 296(2)
_cell_measurement_theta_max 70.08
_cell_measurement_theta_min 3.33
_cell_volume 2410.04(12)
_computing_cell_refinement 'Bruker SAINT'
_computing_data_collection 'Bruker APEX2'
_computing_data_reduction 'Bruker SAINT'
_computing_molecular_graphics 'Mercury CFC 3.9 (CCDC 2001-2016)'
_computing_publication_material 'Bruker SHELXTL'
_computing_structure_refinement 'SHELXL-2014/7 (Sheldrick, 2014)'
_computing_structure_solution 'SHELXS-97 (Sheldrick, 2008)'
_diffrn_ambient_temperature 296(2)
_diffrn_measured_fraction_theta_full 0.993
_diffrn_measured_fraction_theta_max 0.971
_diffrn_measurement_device_type 'Bruker APEX-II CCD area detector'
_diffrn_measurement_method '\f and \w scans'
_diffrn_radiation_type CuK\a
_diffrn_radiation_wavelength 1.54178
_diffrn_reflns_av_R_equivalents 0.0342
_diffrn_reflns_av_unetI/netI 0.0193
_diffrn_reflns_Laue_measured_fraction_full 0.993
_diffrn_reflns_Laue_measured_fraction_max 0.971
_diffrn_reflns_limit_h_max 8
_diffrn_reflns_limit_h_min -8
_diffrn_reflns_limit_k_max 12
_diffrn_reflns_limit_k_min -15
_diffrn_reflns_limit_l_max 32
_diffrn_reflns_limit_l_min -32
_diffrn_reflns_number 49464
_diffrn_reflns_point_group_measured_fraction_full 0.991
_diffrn_reflns_point_group_measured_fraction_max 0.963
_diffrn_reflns_theta_full 67.679
_diffrn_reflns_theta_max 71.712
_diffrn_reflns_theta_min 3.333
_diffrn_source 'Incoatec microfocus ImuS sealed tube'
_exptl_absorpt_coefficient_mu 1.731
_exptl_absorpt_correction_type none
_exptl_crystal_density_diffrn 1.328
_exptl_crystal_description block
_exptl_crystal_F_000 1008
_exptl_crystal_size_max 0.402
_exptl_crystal_size_mid 0.175
_exptl_crystal_size_min 0.106
_refine_diff_density_max 0.119
_refine_diff_density_min -0.147
_refine_diff_density_rms 0.028
_refine_ls_abs_structure_details
;
 Flack x determined using 1810 quotients [(I+)-(I-)]/[(I+)+(I-)]
 (Parsons, Flack and Wagner, Acta Cryst. B69 (2013) 249-259).
;
_refine_ls_abs_structure_Flack 0.023(3)
_refine_ls_extinction_method none
_refine_ls_goodness_of_fit_ref 1.053
_refine_ls_hydrogen_treatment constr
_refine_ls_matrix_type full
_refine_ls_number_parameters 310
_refine_ls_number_reflns 4557
_refine_ls_number_restraints 0
_refine_ls_restrained_S_all 1.053
_refine_ls_R_factor_all 0.0269
_refine_ls_R_factor_gt 0.0259
_refine_ls_shift/su_max 0.002
_refine_ls_shift/su_mean 0.000
_refine_ls_structure_factor_coef Fsqd
_refine_ls_weighting_details 'w=1/[\s^2^(Fo^2^)+(0.0387P)^2^+0.2945P] where P=(Fo^2^+2Fc^2^)/3'
_refine_ls_weighting_scheme calc
_refine_ls_wR_factor_gt 0.0714
_refine_ls_wR_factor_ref 0.0721
_reflns_Friedel_coverage 0.720
_reflns_Friedel_fraction_full 0.987
_reflns_Friedel_fraction_max 0.952
_reflns_number_gt 4420
_reflns_number_total 4557
_reflns_threshold_expression 'I > 2\s(I)'
_cod_data_source_file jo8b01734_si_002.cif
_cod_data_source_block BMS932481
_cod_database_code 4035628
_publ_contact 'Alicia Ng'
_publ_contact_email alicia.ng@bms.com
_shelx_shelxl_version_number 2014/7
_shelx_space_group_comment
;
The symmetry employed for this shelxl refinement is uniquely defined
by the following loop, which should always be used as a source of
symmetry information in preference to the above space-group names.
They are only intended as comments.
;

loop_
_space_group_symop_operation_xyz
'x, y, z'
'-x+1/2, -y, z+1/2'
'-x, y+1/2, -z+1/2'
'x+1/2, -y+1/2, -z'

loop_
_atom_site_label
_atom_site_type_symbol
_atom_site_fract_x
_atom_site_fract_y
_atom_site_fract_z
_atom_site_U_iso_or_equiv
_atom_site_adp_type
_atom_site_occupancy
_atom_site_site_symmetry_order
_atom_site_calc_flag
_atom_site_refinement_flags_posn
_atom_site_refinement_flags_adp
Cl1 Cl 0.63195(8) 0.81946(4) 0.65464(2) 0.05613(15) Uani 1 1 d . .
N1 N 0.8834(2) 0.66643(12) 0.71618(6) 0.0426(3) Uani 1 1 d . .
H1 H 0.8533 0.7093 0.6935 0.051 Uiso 1 1 calc R U
N2 N 0.8016(2) 0.58751(12) 0.79276(6) 0.0433(4) Uani 1 1 d . .
N3 N 0.5998(2) 0.71112(12) 0.75784(6) 0.0433(4) Uani 1 1 d . .
H3 H 0.5882 0.7494 0.7321 0.052 Uiso 1 1 calc R U
N5 N -0.1948(2) 0.81365(13) 0.88053(6) 0.0470(4) Uani 1 1 d . .
N4 N -0.0224(2) 0.76860(13) 0.89529(6) 0.0434(4) Uani 1 1 d . .
N6 N -0.1892(3) 0.79467(17) 0.96475(7) 0.0615(5) Uani 1 1 d . .
N7 N 1.0073(3) 0.46845(14) 0.82513(7) 0.0537(4) Uani 1 1 d . .
H7 H 1.1117 0.4320 0.8223 0.064 Uiso 1 1 calc R U
O1 O 0.2465(2) 0.62295(12) 0.91213(5) 0.0602(4) Uani 1 1 d . .
F1 F 0.8867(3) 0.61737(12) 0.47398(5) 0.0837(5) Uani 1 1 d . .
C1 C -0.2893(3) 0.82676(17) 0.92342(8) 0.0485(4) Uani 1 1 d . .
C2 C -0.0233(3) 0.7594(2) 0.94574(8) 0.0590(6) Uani 1 1 d . .
H2 H 0.0795 0.7319 0.9646 0.071 Uiso 1 1 calc R U
C3 C -0.4859(4) 0.8762(2) 0.92718(10) 0.0674(7) Uani 1 1 d . .
H3A H -0.5456 0.8798 0.8943 0.101 Uiso 1 1 calc R U
H3B H -0.4686 0.9416 0.9404 0.101 Uiso 1 1 calc R U
H3C H -0.5709 0.8390 0.9493 0.101 Uiso 1 1 calc R U
C8 C 0.4310(3) 0.66223(14) 0.83641(7) 0.0421(4) Uani 1 1 d . .
H8 H 0.5268 0.6144 0.8432 0.051 Uiso 1 1 calc R U
C7 C 0.4459(3) 0.71979(14) 0.79331(7) 0.0391(4) Uani 1 1 d . .
C5 C 0.1460(3) 0.80467(14) 0.81629(7) 0.0427(4) Uani 1 1 d . .
H5 H 0.0496 0.8521 0.8094 0.051 Uiso 1 1 calc R U
C6 C 0.3013(3) 0.79098(14) 0.78300(7) 0.0429(4) Uani 1 1 d . .
H6 H 0.3096 0.8290 0.7539 0.051 Uiso 1 1 calc R U
C4 C 0.1315(3) 0.74902(14) 0.85978(7) 0.0409(4) Uani 1 1 d . .
C9 C 0.2735(3) 0.67612(15) 0.86936(7) 0.0429(4) Uani 1 1 d . .
C10 C 0.3981(5) 0.55564(19) 0.92727(9) 0.0695(7) Uani 1 1 d . .
H10A H 0.5223 0.5902 0.9304 0.104 Uiso 1 1 calc R U
H10B H 0.4110 0.5045 0.9024 0.104 Uiso 1 1 calc R U
H10C H 0.3631 0.5269 0.9591 0.104 Uiso 1 1 calc R U
C11 C 0.7633(3) 0.65288(13) 0.75712(7) 0.0393(4) Uani 1 1 d . .
C15 C 1.2023(3) 0.62133(15) 0.67030(7) 0.0460(4) Uani 1 1 d . .
H15 H 1.2770 0.6827 0.6753 0.055 Uiso 1 1 calc R U
C12 C 0.9698(3) 0.53243(14) 0.78884(7) 0.0430(4) Uani 1 1 d . .
C14 C 1.0516(3) 0.61111(14) 0.71182(7) 0.0420(4) Uani 1 1 d . .
C16 C 1.3418(3) 0.53222(18) 0.68160(9) 0.0553(5) Uani 1 1 d . .
H16A H 1.3205 0.4804 0.6569 0.066 Uiso 1 1 calc R U
H16B H 1.4800 0.5528 0.6798 0.066 Uiso 1 1 calc R U
C13 C 1.0996(3) 0.54361(14) 0.74694(8) 0.0433(4) Uani 1 1 d . .
C18 C 0.8832(4) 0.4558(2) 0.86950(10) 0.0693(7) Uani 1 1 d . .
H18A H 0.7514 0.4366 0.8594 0.104 Uiso 1 1 calc R U
H18B H 0.8768 0.5169 0.8878 0.104 Uiso 1 1 calc R U
H18C H 0.9392 0.4055 0.8907 0.104 Uiso 1 1 calc R U
C17 C 1.2943(3) 0.49374(16) 0.73474(8) 0.0500(5) Uani 1 1 d . .
H17A H 1.2802 0.4224 0.7349 0.060 Uiso 1 1 calc R U
H17B H 1.3972 0.5125 0.7586 0.060 Uiso 1 1 calc R U
C19 C 1.1157(3) 0.62098(14) 0.61750(7) 0.0453(4) Uani 1 1 d . .
C22 C 0.9640(4) 0.61865(18) 0.52136(8) 0.0587(6) Uani 1 1 d . .
C20 C 1.1917(4) 0.68194(19) 0.58065(9) 0.0670(6) Uani 1 1 d . .
H20 H 1.2953 0.7249 0.5885 0.080 Uiso 1 1 calc R U
C23 C 0.8874(4) 0.5564(2) 0.55621(10) 0.0742(7) Uani 1 1 d . .
H23 H 0.7850 0.5132 0.5478 0.089 Uiso 1 1 calc R U
C24 C 0.9638(4) 0.5582(2) 0.60449(9) 0.0677(7) Uani 1 1 d . .
H24 H 0.9112 0.5159 0.6287 0.081 Uiso 1 1 calc R U
C21 C 1.1158(5) 0.6802(2) 0.53217(10) 0.0790(8) Uani 1 1 d . .
H21 H 1.1689 0.7209 0.5073 0.095 Uiso 1 1 calc R U

loop_
_atom_site_aniso_label
_atom_site_aniso_U_11
_atom_site_aniso_U_22
_atom_site_aniso_U_33
_atom_site_aniso_U_23
_atom_site_aniso_U_13
_atom_site_aniso_U_12
Cl1 0.0535(3) 0.0576(3) 0.0572(3) 0.0132(2) -0.0101(2) -0.0101(2)
N1 0.0378(8) 0.0453(8) 0.0448(8) 0.0018(6) 0.0043(7) 0.0044(7)
N2 0.0383(8) 0.0443(8) 0.0473(8) 0.0020(7) 0.0024(7) 0.0055(7)
N3 0.0410(8) 0.0466(8) 0.0422(8) 0.0053(7) 0.0040(6) 0.0084(7)
N5 0.0372(8) 0.0563(9) 0.0476(8) 0.0034(7) 0.0009(7) 0.0093(8)
N4 0.0363(8) 0.0545(10) 0.0395(8) 0.0006(7) 0.0011(6) 0.0057(7)
N6 0.0488(10) 0.0906(14) 0.0450(9) 0.0025(9) 0.0082(8) 0.0108(10)
N7 0.0425(9) 0.0541(10) 0.0644(11) 0.0110(8) 0.0039(8) 0.0102(8)
O1 0.0689(10) 0.0653(9) 0.0464(8) 0.0164(7) 0.0128(7) 0.0230(8)
F1 0.1065(13) 0.0865(10) 0.0581(8) -0.0039(7) -0.0148(8) 0.0224(10)
C1 0.0384(9) 0.0563(11) 0.0509(10) 0.0020(9) 0.0071(8) 0.0020(9)
C2 0.0472(11) 0.0895(17) 0.0404(10) 0.0023(11) 0.0019(9) 0.0146(12)
C3 0.0454(12) 0.0842(17) 0.0726(15) 0.0075(13) 0.0139(11) 0.0142(12)
C8 0.0419(9) 0.0430(9) 0.0413(9) 0.0008(7) -0.0007(7) 0.0088(8)
C7 0.0355(8) 0.0434(9) 0.0383(9) -0.0042(7) -0.0007(7) 0.0024(7)
C5 0.0386(9) 0.0484(10) 0.0413(9) 0.0008(7) -0.0020(8) 0.0099(8)
C6 0.0425(9) 0.0457(10) 0.0405(9) 0.0057(8) -0.0005(8) 0.0058(8)
C4 0.0364(9) 0.0485(9) 0.0378(8) -0.0042(7) 0.0000(7) 0.0045(8)
C9 0.0471(10) 0.0456(10) 0.0361(8) 0.0004(8) -0.0003(7) 0.0057(9)
C10 0.0896(19) 0.0673(14) 0.0515(12) 0.0150(11) 0.0074(12) 0.0330(14)
C11 0.0358(9) 0.0400(9) 0.0421(9) -0.0037(7) -0.0005(7) 0.0007(7)
C15 0.0372(9) 0.0481(10) 0.0526(11) -0.0088(8) 0.0064(8) -0.0054(8)
C12 0.0363(9) 0.0409(10) 0.0517(10) -0.0022(8) -0.0024(8) 0.0013(8)
C14 0.0355(9) 0.0432(10) 0.0473(10) -0.0096(8) 0.0020(8) -0.0011(8)
C16 0.0388(10) 0.0651(12) 0.0620(12) -0.0138(10) 0.0040(9) 0.0042(10)
C13 0.0365(9) 0.0424(9) 0.0510(10) -0.0063(8) -0.0009(8) 0.0019(8)
C18 0.0563(13) 0.0795(16) 0.0720(15) 0.0265(13) 0.0082(12) 0.0085(13)
C17 0.0386(10) 0.0488(11) 0.0627(12) -0.0083(9) 0.0017(9) 0.0056(9)
C19 0.0402(9) 0.0450(10) 0.0507(10) -0.0061(8) 0.0101(9) -0.0026(8)
C22 0.0685(14) 0.0576(13) 0.0500(11) -0.0040(10) -0.0014(10) 0.0124(11)
C20 0.0745(15) 0.0633(14) 0.0631(13) 0.0000(11) 0.0092(12) -0.0258(13)
C23 0.0674(16) 0.0891(18) 0.0661(14) -0.0026(13) -0.0093(13) -0.0258(15)
C24 0.0658(15) 0.0822(17) 0.0550(13) 0.0061(12) -0.0001(11) -0.0326(14)
C21 0.106(2) 0.0715(15) 0.0595(14) 0.0109(12) 0.0109(14) -0.0202(18)

loop_
_atom_type_symbol
_atom_type_description
_atom_type_scat_dispersion_real
_atom_type_scat_dispersion_imag
_atom_type_scat_source
C C 0.0181 0.0091 'International Tables Vol C Tables 4.2.6.8 and 6.1.1.4'
H H 0.0000 0.0000 'International Tables Vol C Tables 4.2.6.8 and 6.1.1.4'
N N 0.0311 0.0180 'International Tables Vol C Tables 4.2.6.8 and 6.1.1.4'
O O 0.0492 0.0322 'International Tables Vol C Tables 4.2.6.8 and 6.1.1.4'
F F 0.0727 0.0534 'International Tables Vol C Tables 4.2.6.8 and 6.1.1.4'
Cl Cl 0.3639 0.7018 'International Tables Vol C Tables 4.2.6.8 and 6.1.1.4'

loop_
_geom_angle_atom_site_label_1
_geom_angle_atom_site_label_2
_geom_angle_atom_site_label_3
_geom_angle
C11 N1 C14 118.96(16)
C11 N2 C12 118.40(17)
C11 N3 C7 131.05(16)
C1 N5 N4 102.77(15)
C2 N4 N5 108.83(16)
C2 N4 C4 130.19(17)
N5 N4 C4 120.58(15)
C2 N6 C1 103.06(17)
C12 N7 C18 124.01(18)
C9 O1 C10 118.70(17)
N5 C1 N6 114.65(17)
N5 C1 C3 123.3(2)
N6 C1 C3 122.05(19)
N6 C2 N4 110.7(2)
C9 C8 C7 119.91(17)
C8 C7 C6 119.99(17)
C8 C7 N3 123.96(17)
C6 C7 N3 116.04(16)
C6 C5 C4 120.99(17)
C5 C6 C7 119.57(17)
C5 C4 C9 119.30(17)
C5 C4 N4 120.16(17)
C9 C4 N4 120.49(16)
O1 C9 C8 123.92(17)
O1 C9 C4 115.87(16)
C8 C9 C4 120.21(17)
N2 C11 N3 122.63(17)
N2 C11 N1 122.99(17)
N3 C11 N1 114.37(16)
C14 C15 C19 114.75(16)
C14 C15 C16 101.11(17)
C19 C15 C16 113.95(16)
N7 C12 N2 117.63(18)
N7 C12 C13 121.59(18)
N2 C12 C13 120.78(17)
C13 C14 N1 120.98(18)
C13 C14 C15 114.15(17)
N1 C14 C15 124.81(18)
C17 C16 C15 108.34(16)
C14 C13 C12 117.87(17)
C14 C13 C17 111.35(18)
C12 C13 C17 130.74(18)
C13 C17 C16 103.02(17)
C24 C19 C20 117.9(2)
C24 C19 C15 121.28(19)
C20 C19 C15 120.76(19)
C21 C22 C23 121.8(2)
C21 C22 F1 119.5(2)
C23 C22 F1 118.6(2)
C19 C20 C21 120.9(2)
C22 C23 C24 118.9(2)
C19 C24 C23 121.3(2)
C22 C21 C20 119.1(2)

loop_
_geom_bond_atom_site_label_1
_geom_bond_atom_site_label_2
_geom_bond_distance
N1 C11 1.365(2)
N1 C14 1.359(2)
N2 C11 1.320(2)
N2 C12 1.357(3)
N3 C11 1.352(2)
N3 C7 1.402(2)
N5 C1 1.314(3)
N5 N4 1.366(2)
N4 C2 1.343(3)
N4 C4 1.422(2)
N6 C2 1.312(3)
N6 C1 1.357(3)
N7 C12 1.319(3)
N7 C18 1.452(3)
O1 C9 1.356(2)
O1 C10 1.424(3)
F1 C22 1.359(3)
C1 C3 1.483(3)
C8 C9 1.384(3)
C8 C7 1.387(3)
C7 C6 1.395(3)
C5 C6 1.379(3)
C5 C4 1.381(3)
C4 C9 1.396(3)
C15 C14 1.501(3)
C15 C19 1.516(3)
C15 C16 1.557(3)
C12 C13 1.420(3)
C14 C13 1.344(3)
C16 C17 1.536(3)
C13 C17 1.506(3)
C19 C24 1.372(3)
C19 C20 1.377(3)
C22 C21 1.347(4)
C22 C23 1.352(4)
C20 C21 1.383(4)
C23 C24 1.379(4)

loop_
_geom_torsion_atom_site_label_1
_geom_torsion_atom_site_label_2
_geom_torsion_atom_site_label_3
_geom_torsion_atom_site_label_4
_geom_torsion
C1 N5 N4 C2 -1.1(2)
C1 N5 N4 C4 -174.57(18)
N4 N5 C1 N6 0.8(2)
N4 N5 C1 C3 178.5(2)
C2 N6 C1 N5 -0.2(3)
C2 N6 C1 C3 -177.9(2)
C1 N6 C2 N4 -0.5(3)
N5 N4 C2 N6 1.1(3)
C4 N4 C2 N6 173.7(2)
C9 C8 C7 C6 -0.6(3)
C9 C8 C7 N3 179.96(18)
C11 N3 C7 C8 -2.8(3)
C11 N3 C7 C6 177.73(19)
C4 C5 C6 C7 0.1(3)
C8 C7 C6 C5 1.1(3)
N3 C7 C6 C5 -179.41(17)
C6 C5 C4 C9 -1.7(3)
C6 C5 C4 N4 175.87(18)
C2 N4 C4 C5 -147.6(2)
N5 N4 C4 C5 24.2(3)
C2 N4 C4 C9 29.9(3)
N5 N4 C4 C9 -158.23(18)
C10 O1 C9 C8 6.7(3)
C10 O1 C9 C4 -172.6(2)
C7 C8 C9 O1 179.57(19)
C7 C8 C9 C4 -1.1(3)
C5 C4 C9 O1 -178.40(18)
N4 C4 C9 O1 4.0(3)
C5 C4 C9 C8 2.2(3)
N4 C4 C9 C8 -175.35(18)
C12 N2 C11 N3 -179.90(17)
C12 N2 C11 N1 1.1(3)
C7 N3 C11 N2 2.1(3)
C7 N3 C11 N1 -178.79(18)
C14 N1 C11 N2 -0.7(3)
C14 N1 C11 N3 -179.78(16)
C18 N7 C12 N2 -2.0(3)
C18 N7 C12 C13 178.2(2)
C11 N2 C12 N7 179.07(18)
C11 N2 C12 C13 -1.1(3)
C11 N1 C14 C13 0.3(3)
C11 N1 C14 C15 -176.92(17)
C19 C15 C14 C13 132.37(19)
C16 C15 C14 C13 9.3(2)
C19 C15 C14 N1 -50.2(2)
C16 C15 C14 N1 -173.34(18)
C14 C15 C16 C17 -13.8(2)
C19 C15 C16 C17 -137.44(18)
N1 C14 C13 C12 -0.4(3)
C15 C14 C13 C12 177.12(16)
N1 C14 C13 C17 -178.46(17)
C15 C14 C13 C17 -1.0(2)
N7 C12 C13 C14 -179.39(19)
N2 C12 C13 C14 0.8(3)
N7 C12 C13 C17 -1.8(3)
N2 C12 C13 C17 178.43(19)
C14 C13 C17 C16 -8.0(2)
C12 C13 C17 C16 174.2(2)
C15 C16 C17 C13 13.5(2)
C14 C15 C19 C24 -40.4(3)
C16 C15 C19 C24 75.5(3)
C14 C15 C19 C20 141.5(2)
C16 C15 C19 C20 -102.6(2)
C24 C19 C20 C21 0.4(4)
C15 C19 C20 C21 178.5(2)
C21 C22 C23 C24 1.8(5)
F1 C22 C23 C24 -179.3(3)
C20 C19 C24 C23 -0.7(4)
C15 C19 C24 C23 -178.7(3)
C22 C23 C24 C19 -0.4(5)
C23 C22 C21 C20 -2.0(4)
F1 C22 C21 C20 179.1(2)
C19 C20 C21 C22 0.8(4)
